data_4301294
loop_
_publ_author_name
'Andreas Lorbach'
'Andor Nadj'
'Sandor T\"ullmann'
'Franz Dornhaus'
'Frauke Sch\"odel'
'Inge S\"anger'
'G\"unter Margraf'
'Jan W. Bats'
'Michael Bolte'
'Max C. Holthausen'
'Matthias Wagner'
'Hans-Wolfram Lerner'

_publ_section_title
;
Supersilylated Tetraphosphene Derivatives M2[t-Bu3SiPPPPSi-t-Bu3] (M = Li,
Na, Rb, Cs) and Ba[t-Bu3SiPPPPSi-t-Bu3]: Reactivity and Cis-Trans
Isomerization
;
_journal_name_full 'Inorganic Chemistry'
_journal_page_first 1005
_journal_page_last 1017
_journal_paper_doi 10.1021/ic8016003
_journal_volume 48
_journal_year 2009
_chemical_formula_sum 'C24 H54 I2 P4 Si2'
_chemical_formula_weight 776.53
_chemical_name_systematic
; 
 ? 
;
_space_group_IT_number 15
_symmetry_cell_setting monoclinic
_symmetry_space_group_name_Hall '-C 2yc'
_symmetry_space_group_name_H-M 'C 1 2/c 1'
_atom_sites_solution_hydrogens geom
_atom_sites_solution_primary direct
_atom_sites_solution_secondary difmap
_audit_creation_method SHELXL-97
_cell_angle_alpha 90.00
_cell_angle_beta 90.40(3)
_cell_angle_gamma 90.00
_cell_formula_units_Z 4
_cell_length_a 15.226(5)
_cell_length_b 8.4316(8)
_cell_length_c 26.135(8)
_cell_measurement_reflns_used 71
_cell_measurement_temperature 149(2)
_cell_measurement_theta_max 23
_cell_measurement_theta_min 3
_cell_volume 3355.1(15)
_computing_cell_refinement 'SMART (Siemens, 1995)'
_computing_data_collection 'SMART (Siemens, 1995)'
_computing_data_reduction 'SAINT (Siemens, 1995)'
_computing_publication_material 'SHELXL-97 (Sheldrick, 1997)'
_computing_structure_refinement 'SHELXL-97 (Sheldrick, 1997)'
_computing_structure_solution 'SHELXS-97 (Sheldrick, 1997)'
_diffrn_ambient_temperature 149(2)
_diffrn_measured_fraction_theta_full 0.899
_diffrn_measured_fraction_theta_max 0.899
_diffrn_measurement_device_type SIEMENS_SMART_CCD
_diffrn_measurement_method \w
_diffrn_radiation_monochromator graphite
_diffrn_radiation_source 'normal-focus sealed tube'
_diffrn_radiation_type MoK\a
_diffrn_radiation_wavelength 0.71073
_diffrn_reflns_av_R_equivalents 0.0951
_diffrn_reflns_av_sigmaI/netI 0.0857
_diffrn_reflns_limit_h_max 22
_diffrn_reflns_limit_h_min -19
_diffrn_reflns_limit_k_max 12
_diffrn_reflns_limit_k_min -12
_diffrn_reflns_limit_l_max 33
_diffrn_reflns_limit_l_min -39
_diffrn_reflns_number 28691
_diffrn_reflns_theta_full 32.24
_diffrn_reflns_theta_max 32.24
_diffrn_reflns_theta_min 0.78
_diffrn_standards_decay_% 0.0
_diffrn_standards_interval_time 600
_diffrn_standards_number 426
_exptl_absorpt_coefficient_mu 2.150
_exptl_absorpt_correction_T_max 1.000
_exptl_absorpt_correction_T_min 0.698
_exptl_absorpt_correction_type 'empirical, SADABS (Sheldrick, 2000)'
_exptl_crystal_colour yellow
_exptl_crystal_density_diffrn 1.537
_exptl_crystal_density_method 'not measured'
_exptl_crystal_description plate
_exptl_crystal_F_000 1568
_exptl_crystal_size_max 0.39
_exptl_crystal_size_mid 0.20
_exptl_crystal_size_min 0.12
_refine_diff_density_max 2.196
_refine_diff_density_min -2.057
_refine_diff_density_rms 0.207
_refine_ls_extinction_coef 0.00106(16)
_refine_ls_extinction_expression Fc^*^=kFc[1+0.001xFc^2^\l^3^/sin(2\q)]^-1/4^
_refine_ls_extinction_method SHELXL
_refine_ls_goodness_of_fit_ref 1.037
_refine_ls_hydrogen_treatment riding
_refine_ls_matrix_type full
_refine_ls_number_parameters 156
_refine_ls_number_reflns 5333
_refine_ls_number_restraints 0
_refine_ls_restrained_S_all 1.037
_refine_ls_R_factor_all 0.0740
_refine_ls_R_factor_gt 0.0514
_refine_ls_shift/su_max 0.002
_refine_ls_shift/su_mean 0.000
_refine_ls_structure_factor_coef Fsqd
_refine_ls_weighting_details 'calc w=1/[\s^2^(Fo^2^)+(0.06P)^2^] where P=(Fo^2^+2Fc^2^)/3'
_refine_ls_weighting_scheme calc
_refine_ls_wR_factor_gt 0.1154
_refine_ls_wR_factor_ref 0.1237
_reflns_number_gt 4146
_reflns_number_total 5333
_reflns_threshold_expression I>2sigma(I)
_cod_data_source_file ic8016003_si_001.cif
_cod_data_source_block margraf13
_cod_original_sg_symbol_H-M 'C 2/c'
_cod_database_code 4301294

loop_
_symmetry_equiv_pos_as_xyz
'x, y, z'
'-x, y, -z+1/2'
'x+1/2, y+1/2, z'
'-x+1/2, y+1/2, -z+1/2'
'-x, -y, -z'
'x, -y, z-1/2'
'-x+1/2, -y+1/2, -z'
'x+1/2, -y+1/2, z-1/2'

loop_
_atom_site_label
_atom_site_type_symbol
_atom_site_fract_x
_atom_site_fract_y
_atom_site_fract_z
_atom_site_U_iso_or_equiv
_atom_site_adp_type
_atom_site_occupancy
_atom_site_symmetry_multiplicity
_atom_site_calc_flag
_atom_site_refinement_flags
_atom_site_disorder_assembly
_atom_site_disorder_group
I I 0.19863(3) 1.56265(3) 0.247215(16) 0.02343(12) Uani 1 1 d . . .
P1 P -0.00296(19) 1.39114(12) 0.19289(4) 0.0148(2) Uani 1 1 d . . .
Si Si 0.00002(19) 1.21615(12) 0.12456(4) 0.0149(2) Uani 1 1 d . . .
P2 P 0.10049(8) 1.32312(12) 0.24863(7) 0.0158(2) Uani 1 1 d . . .
C5 C -0.0005(8) 0.9930(4) 0.14279(17) 0.0185(9) Uani 1 1 d . . .
C1 C 0.1084(6) 1.2771(8) 0.0898(2) 0.0183(16) Uani 1 1 d . . .
C2 C 0.1886(4) 1.2046(7) 0.1152(2) 0.0263(13) Uani 1 1 d . . .
H2A H 0.2418 1.2490 0.1000 0.039 Uiso 1 1 calc R . .
H2B H 0.1879 1.0894 0.1102 0.039 Uiso 1 1 calc R . .
H2C H 0.1880 1.2284 0.1519 0.039 Uiso 1 1 calc R . .
C3 C 0.1224(5) 1.4614(6) 0.0912(2) 0.0244(14) Uani 1 1 d . . .
H3A H 0.1751 1.4889 0.0718 0.037 Uiso 1 1 calc R . .
H3B H 0.1296 1.4963 0.1267 0.037 Uiso 1 1 calc R . .
H3C H 0.0713 1.5143 0.0759 0.037 Uiso 1 1 calc R . .
C4 C 0.1051(5) 1.2283(7) 0.0336(2) 0.0254(14) Uani 1 1 d . . .
H4A H 0.1603 1.2580 0.0171 0.038 Uiso 1 1 calc R . .
H4B H 0.0560 1.2824 0.0165 0.038 Uiso 1 1 calc R . .
H4C H 0.0968 1.1133 0.0311 0.038 Uiso 1 1 calc R . .
C6 C -0.0928(5) 0.9402(7) 0.1614(3) 0.0284(14) Uani 1 1 d . . .
H6A H -0.0901 0.8298 0.1730 0.043 Uiso 1 1 calc R . .
H6B H -0.1351 0.9491 0.1331 0.043 Uiso 1 1 calc R . .
H6C H -0.1113 1.0083 0.1897 0.043 Uiso 1 1 calc R . .
C7 C 0.0238(4) 0.8883(6) 0.0973(2) 0.0266(18) Uani 1 1 d . . .
H7A H 0.0231 0.7768 0.1078 0.040 Uiso 1 1 calc R . .
H7B H 0.0827 0.9165 0.0855 0.040 Uiso 1 1 calc R . .
H7C H -0.0188 0.9046 0.0695 0.040 Uiso 1 1 calc R . .
C9 C -0.1041(6) 1.2808(9) 0.0874(2) 0.0207(18) Uani 1 1 d . . .
C11 C -0.1853(4) 1.2858(7) 0.1224(2) 0.0263(14) Uani 1 1 d . . .
H11A H -0.2381 1.3036 0.1015 0.039 Uiso 1 1 calc R . .
H11B H -0.1787 1.3722 0.1472 0.039 Uiso 1 1 calc R . .
H11C H -0.1906 1.1847 0.1406 0.039 Uiso 1 1 calc R . .
C12 C -0.0977(5) 1.4455(7) 0.0632(3) 0.0289(15) Uani 1 1 d . . .
H12A H -0.1550 1.4756 0.0490 0.043 Uiso 1 1 calc R . .
H12B H -0.0540 1.4438 0.0359 0.043 Uiso 1 1 calc R . .
H12C H -0.0800 1.5227 0.0894 0.043 Uiso 1 1 calc R . .
C10 C -0.1275(5) 1.1622(8) 0.0431(2) 0.0291(15) Uani 1 1 d . . .
H10A H -0.1762 1.2051 0.0227 0.044 Uiso 1 1 calc R . .
H10B H -0.1448 1.0599 0.0577 0.044 Uiso 1 1 calc R . .
H10C H -0.0762 1.1474 0.0212 0.044 Uiso 1 1 calc R . .
C8 C 0.0646(5) 0.9564(7) 0.1864(3) 0.0265(14) Uani 1 1 d . . .
H8A H 0.0697 0.8413 0.1907 0.040 Uiso 1 1 calc R . .
H8B H 0.0434 1.0038 0.2182 0.040 Uiso 1 1 calc R . .
H8C H 0.1223 1.0008 0.1781 0.040 Uiso 1 1 calc R . .

loop_
_atom_site_aniso_label
_atom_site_aniso_U_11
_atom_site_aniso_U_22
_atom_site_aniso_U_33
_atom_site_aniso_U_23
_atom_site_aniso_U_13
_atom_site_aniso_U_12
I 0.0272(2) 0.02193(15) 0.02118(16) 0.00123(19) 0.0003(2) -0.00934(12)
P1 0.0206(7) 0.0100(4) 0.0137(5) -0.0009(4) 0.0002(8) 0.0027(10)
Si 0.0230(7) 0.0090(4) 0.0126(5) -0.0003(4) 0.0017(9) -0.0005(11)
P2 0.0220(6) 0.0108(4) 0.0148(5) -0.0004(7) 0.0017(8) -0.0004(4)
C5 0.030(3) 0.0073(15) 0.018(2) 0.0014(14) 0.002(4) -0.003(4)
C1 0.023(5) 0.011(3) 0.022(3) 0.000(2) 0.006(3) 0.002(3)
C2 0.026(4) 0.019(3) 0.034(3) -0.003(2) 0.001(3) 0.001(3)
C3 0.036(4) 0.013(2) 0.024(3) -0.001(2) 0.004(3) -0.010(2)
C4 0.041(5) 0.017(3) 0.018(3) -0.001(2) 0.004(3) 0.000(3)
C6 0.041(4) 0.017(3) 0.027(3) 0.002(2) -0.001(3) -0.004(3)
C7 0.042(6) 0.0111(19) 0.026(3) -0.003(2) -0.001(2) 0.004(2)
C9 0.033(6) 0.016(3) 0.013(3) 0.002(2) -0.003(3) 0.002(3)
C11 0.031(4) 0.019(3) 0.029(3) -0.002(2) -0.012(3) 0.001(3)
C12 0.043(5) 0.017(3) 0.027(3) 0.004(2) -0.003(3) 0.004(3)
C10 0.042(5) 0.026(3) 0.019(3) -0.005(2) -0.005(3) 0.003(3)
C8 0.035(4) 0.016(3) 0.029(3) 0.005(2) -0.002(3) 0.004(3)

loop_
_atom_type_symbol
_atom_type_description
_atom_type_scat_dispersion_real
_atom_type_scat_dispersion_imag
_atom_type_scat_source
C C 0.0033 0.0016 'International Tables Vol C Tables 4.2.6.8 and 6.1.1.4'
H H 0.0000 0.0000 'International Tables Vol C Tables 4.2.6.8 and 6.1.1.4'
Si Si 0.0817 0.0704 'International Tables Vol C Tables 4.2.6.8 and 6.1.1.4'
P P 0.1023 0.0942 'International Tables Vol C Tables 4.2.6.8 and 6.1.1.4'
I I -0.4742 1.8119 'International Tables Vol C Tables 4.2.6.8 and 6.1.1.4'

loop_
_geom_angle_atom_site_label_1
_geom_angle_atom_site_label_2
_geom_angle_atom_site_label_3
_geom_angle
_geom_angle_site_symmetry_1
_geom_angle_site_symmetry_3
_geom_angle_publ_flag
P2 P1 P2 87.49(7) . 2 ?
P2 P1 Si 108.94(10) . . ?
P2 P1 Si 112.58(10) 2 . ?
C9 Si C5 113.1(4) . . ?
C9 Si C1 112.6(2) . . ?
C5 Si C1 111.9(4) . . ?
C9 Si P1 100.8(2) . . ?
C5 Si P1 115.33(14) . . ?
C1 Si P1 102.2(2) . . ?
P1 P2 P1 84.81(6) . 2 ?
P1 P2 I 101.69(7) . . ?
P1 P2 I 101.76(7) 2 . ?
C7 C5 C8 107.6(7) . . ?
C7 C5 C6 107.6(6) . . ?
C8 C5 C6 106.9(5) . . ?
C7 C5 Si 111.6(3) . . ?
C8 C5 Si 111.9(5) . . ?
C6 C5 Si 111.1(6) . . ?
C2 C1 C4 109.5(6) . . ?
C2 C1 C3 106.3(6) . . ?
C4 C1 C3 107.1(5) . . ?
C2 C1 Si 111.7(4) . . ?
C4 C1 Si 110.7(5) . . ?
C3 C1 Si 111.4(5) . . ?
C12 C9 C11 105.9(6) . . ?
C12 C9 C10 106.8(5) . . ?
C11 C9 C10 106.0(6) . . ?
C12 C9 Si 114.2(6) . . ?
C11 C9 Si 111.6(4) . . ?
C10 C9 Si 111.9(5) . . ?

loop_
_geom_bond_atom_site_label_1
_geom_bond_atom_site_label_2
_geom_bond_distance
_geom_bond_site_symmetry_2
_geom_bond_publ_flag
I P2 2.5126(12) . ?
P1 P2 2.214(3) . ?
P1 P2 2.214(3) 2 ?
P1 Si 2.3171(15) . ?
Si C9 1.931(9) . ?
Si C5 1.941(4) . ?
Si C1 1.958(8) . ?
P2 P1 2.214(3) 2 ?
C5 C7 1.527(7) . ?
C5 C8 1.536(11) . ?
C5 C6 1.555(13) . ?
C1 C2 1.516(10) . ?
C1 C4 1.525(8) . ?
C1 C3 1.569(9) . ?
C9 C12 1.529(9) . ?
C9 C11 1.542(11) . ?
C9 C10 1.569(9) . ?

loop_
_geom_torsion_atom_site_label_1
_geom_torsion_atom_site_label_2
_geom_torsion_atom_site_label_3
_geom_torsion_atom_site_label_4
_geom_torsion
_geom_torsion_site_symmetry_1
_geom_torsion_site_symmetry_2
_geom_torsion_site_symmetry_3
_geom_torsion_site_symmetry_4
_geom_torsion_publ_flag
P2 P1 Si C9 172.3(3) . . . . ?
P2 P1 Si C9 77.0(3) 2 . . . ?
P2 P1 Si C5 50.2(4) . . . . ?
P2 P1 Si C5 -45.1(4) 2 . . . ?
P2 P1 Si C1 -71.5(2) . . . . ?
P2 P1 Si C1 -166.8(2) 2 . . . ?
P2 P1 P2 P1 -29.05(7) 2 . . 2 ?
Si P1 P2 P1 -142.09(11) . . . 2 ?
P2 P1 P2 I -130.01(6) 2 . . . ?
Si P1 P2 I 116.95(9) . . . . ?
C9 Si C5 C7 78.6(8) . . . . ?
C1 Si C5 C7 -49.8(8) . . . . ?
P1 Si C5 C7 -166.2(5) . . . . ?
C9 Si C5 C8 -160.8(5) . . . . ?
C1 Si C5 C8 70.8(6) . . . . ?
P1 Si C5 C8 -45.6(7) . . . . ?
C9 Si C5 C6 -41.4(4) . . . . ?
C1 Si C5 C6 -169.8(4) . . . . ?
P1 Si C5 C6 73.8(5) . . . . ?
C9 Si C1 C2 -171.5(5) . . . . ?
C5 Si C1 C2 -42.8(6) . . . . ?
P1 Si C1 C2 81.2(5) . . . . ?
C9 Si C1 C4 -49.2(4) . . . . ?
C5 Si C1 C4 79.5(5) . . . . ?
P1 Si C1 C4 -156.5(4) . . . . ?
C9 Si C1 C3 69.8(5) . . . . ?
C5 Si C1 C3 -161.5(4) . . . . ?
P1 Si C1 C3 -37.5(5) . . . . ?
C5 Si C9 C12 -168.2(5) . . . . ?
C1 Si C9 C12 -40.2(5) . . . . ?
P1 Si C9 C12 68.1(5) . . . . ?
C5 Si C9 C11 71.7(5) . . . . ?
C1 Si C9 C11 -160.2(5) . . . . ?
P1 Si C9 C11 -52.0(5) . . . . ?
C5 Si C9 C10 -46.8(6) . . . . ?
C1 Si C9 C10 81.3(5) . . . . ?
P1 Si C9 C10 -170.5(5) . . . . ?
